data_7707077
loop_
_publ_author_name
'Panigrahi, Gopabandhu'
'Jana, Subhendu'
'Ishtiyak, Mohd'
'Narayanswamy, S.'
'Bhattacharjee, Pinaki P.'
'Ramanujachary, K. V.'
'Niranjan, Manish K.'
'Prakash, Jai'

_publ_section_title
;
 Ba<sub>2</sub>Ln<sub>1-x</sub>Mn<sub>2</sub>Te<sub>5</sub> (Ln = Pr, Gd,
 and Yb; x = Ln vacancy): syntheses, crystal structures, optical,
 resistivity, and electronic structure.
;
_journal_issue 19
_journal_name_full 'Dalton transactions (Cambridge, England : 2003)'
_journal_page_first 6688
_journal_page_last 6701
_journal_paper_doi 10.1039/d1dt00057h
_journal_volume 50
_journal_year 2021
_chemical_formula_moiety 'Ba2 Pr0.6667 Mn2 Te5'
_chemical_formula_sum 'Ba2 Mn2 Pr0.66 Te5'
_chemical_formula_weight 1116.27
_chemical_name_systematic 'Barium praseodomium manganese telluride (2-0.667-2-5)'
_space_group_crystal_system monoclinic
_space_group_IT_number 12
_space_group_name_Hall '-C 2y'
_space_group_name_H-M_alt 'C 1 2/m 1'
_audit_creation_method SHELXL-2017/1
_audit_update_record
;
2020-12-11 deposited with the CCDC.	2021-04-07 downloaded from the CCDC.
;
_cell_angle_alpha 90
_cell_angle_beta 117.23(3)
_cell_angle_gamma 90
_cell_formula_units_Z 2
_cell_length_a 15.268(3)
_cell_length_b 4.5817(9)
_cell_length_c 10.737(2)
_cell_measurement_reflns_used 3920
_cell_measurement_temperature 298(2)
_cell_measurement_theta_max 30.56
_cell_measurement_theta_min 2.78
_cell_volume 667.9(3)
_computing_cell_refinement 'Bruker SAINT'
_computing_data_collection 'Bruker APEX2'
_computing_data_reduction 'Bruker SAINT, SADABS and XPREP'
_computing_structure_refinement 'SHELXL-2017/1 (Sheldrick, 2017)'
_computing_structure_solution 'SHELXS 2018/2 (Sheldrick, 2018)'
_diffrn_ambient_temperature 298(2)
_diffrn_measured_fraction_theta_full 0.975
_diffrn_measured_fraction_theta_max 0.978
_diffrn_measurement_device_type 'Bruker APEX-II CCD'
_diffrn_measurement_method '\f and \w scans'
_diffrn_radiation_type MoK\a
_diffrn_radiation_wavelength 0.71073
_diffrn_reflns_av_R_equivalents 0.0272
_diffrn_reflns_av_unetI/netI 0.0302
_diffrn_reflns_Laue_measured_fraction_full 0.975
_diffrn_reflns_Laue_measured_fraction_max 0.978
_diffrn_reflns_limit_h_max 22
_diffrn_reflns_limit_h_min -13
_diffrn_reflns_limit_k_max 5
_diffrn_reflns_limit_k_min -6
_diffrn_reflns_limit_l_max 15
_diffrn_reflns_limit_l_min -15
_diffrn_reflns_number 3563
_diffrn_reflns_point_group_measured_fraction_full 0.975
_diffrn_reflns_point_group_measured_fraction_max 0.978
_diffrn_reflns_theta_full 25.242
_diffrn_reflns_theta_max 31.495
_diffrn_reflns_theta_min 2.133
_diffrn_source 'fine-focus seald tube'
_exptl_absorpt_coefficient_mu 20.680
_exptl_absorpt_correction_T_max 0.7465
_exptl_absorpt_correction_T_min 0.3865
_exptl_absorpt_correction_type multi-scan
_exptl_absorpt_process_details 'multi-scan(SADABS" Sheldrick, 2016/2)'
_exptl_crystal_colour black
_exptl_crystal_density_diffrn 5.551
_exptl_crystal_density_meas ?
_exptl_crystal_description BLOCK
_exptl_crystal_F_000 922
_exptl_crystal_size_max 0.124
_exptl_crystal_size_mid 0.069
_exptl_crystal_size_min 0.063
_refine_diff_density_max 3.698
_refine_diff_density_min -2.824
_refine_diff_density_rms 0.301
_refine_ls_extinction_coef 0.0035(3)
_refine_ls_extinction_expression Fc^*^=kFc[1+0.001xFc^2^\l^3^/sin(2\q)]^-1/4^
_refine_ls_extinction_method 'SHELXL-2017/1 (Sheldrick 2017)'
_refine_ls_goodness_of_fit_ref 1.108
_refine_ls_hydrogen_treatment undef
_refine_ls_matrix_type full
_refine_ls_number_parameters 34
_refine_ls_number_reflns 1211
_refine_ls_number_restraints 0
_refine_ls_restrained_S_all 1.108
_refine_ls_R_factor_all 0.0352
_refine_ls_R_factor_gt 0.0315
_refine_ls_shift/su_max 0.000
_refine_ls_shift/su_mean 0.000
_refine_ls_structure_factor_coef Fsqd
_refine_ls_weighting_details 'w=1/[\s^2^(Fo^2^)+(0.0199P)^2^+22.5849P] where P=(Fo^2^+2Fc^2^)/3'
_refine_ls_weighting_scheme calc
_refine_ls_wR_factor_gt 0.0779
_refine_ls_wR_factor_ref 0.0798
_reflns_Friedel_coverage 0.000
_reflns_number_gt 1107
_reflns_number_total 1211
_reflns_threshold_expression 'I > 2\s(I)'
_cod_data_source_file d1dt00057h2.cif
_cod_data_source_block Ba2Pr2by3Mn2Te5
_cod_depositor_comments
;
The following automatic conversions were performed:

data item '_exptl_crystal_density_meas' value 'not measured' was
changed to '?' -- the value is perceived as not measured.

Automatic conversion script
Id: cif_fix_values 7556 2019-12-06 15:28:31Z antanas 

 Adding full bibliography for 7707075--7707077.cif.
;
_cod_original_cell_volume 667.8(3)
_cod_original_sg_symbol_H-M 'C 2/m'
_cod_database_code 7707077
_shelx_shelxl_version_number 2017/1
_shelx_space_group_comment
;
The symmetry employed for this shelxl refinement is uniquely defined
by the following loop, which should always be used as a source of
symmetry information in preference to the above space-group names.
They are only intended as comments.
;

loop_
_space_group_symop_operation_xyz
'x, y, z'
'-x, y, -z'
'x+1/2, y+1/2, z'
'-x+1/2, y+1/2, -z'
'-x, -y, -z'
'x, -y, z'
'-x+1/2, -y+1/2, -z'
'x+1/2, -y+1/2, z'

loop_
_atom_site_label
_atom_site_type_symbol
_atom_site_fract_x
_atom_site_fract_y
_atom_site_fract_z
_atom_site_U_iso_or_equiv
_atom_site_adp_type
_atom_site_occupancy
_atom_site_site_symmetry_order
_atom_site_calc_flag
_atom_site_refinement_flags_posn
_atom_site_refinement_flags_adp
_atom_site_refinement_flags_occupancy
_atom_site_disorder_assembly
_atom_site_disorder_group
Ba01 Ba 0.17486(4) 0.000000 0.72576(7) 0.02645(18) Uani 1 2 d S T P . .
Pr01 Pr 0.000000 0.000000 0.000000 0.0204(2) Uani 0.6667 4 d S T P . .
Mn01 Mn 0.56260(11) 0.000000 0.30161(15) 0.0214(3) Uani 1 2 d S T P . .
Te01 Te 0.16438(5) 0.000000 0.31604(7) 0.02503(18) Uani 1 2 d S T P . .
Te02 Te 0.38396(4) 0.000000 0.06589(6) 0.01964(16) Uani 1 2 d S T P . .
Te03 Te 0.000000 0.500000 0.500000 0.01895(19) Uani 1 4 d S T P . .

loop_
_atom_site_aniso_label
_atom_site_aniso_U_11
_atom_site_aniso_U_22
_atom_site_aniso_U_33
_atom_site_aniso_U_23
_atom_site_aniso_U_13
_atom_site_aniso_U_12
Ba01 0.0222(3) 0.0183(3) 0.0355(3) 0.000 0.0102(2) 0.000
Pr01 0.0218(5) 0.0188(4) 0.0194(4) 0.000 0.0084(4) 0.000
Mn01 0.0225(7) 0.0186(6) 0.0262(6) 0.000 0.0137(5) 0.000
Te01 0.0214(3) 0.0129(3) 0.0425(4) 0.000 0.0161(3) 0.000
Te02 0.0174(3) 0.0203(3) 0.0186(3) 0.000 0.0060(2) 0.000
Te03 0.0196(4) 0.0228(4) 0.0152(3) 0.000 0.0086(3) 0.000

loop_
_atom_type_symbol
_atom_type_description
_atom_type_scat_dispersion_real
_atom_type_scat_dispersion_imag
_atom_type_scat_source
Ba Ba -0.3244 2.2819 'International Tables Vol C Tables 4.2.6.8 and 6.1.1.4'
Pr Pr -0.2180 2.8214 'International Tables Vol C Tables 4.2.6.8 and 6.1.1.4'
Mn Mn 0.3368 0.7283 'International Tables Vol C Tables 4.2.6.8 and 6.1.1.4'
Te Te -0.5308 1.6751 'International Tables Vol C Tables 4.2.6.8 and 6.1.1.4'

loop_
_geom_angle_atom_site_label_1
_geom_angle_atom_site_label_2
_geom_angle_atom_site_label_3
_geom_angle
_geom_angle_site_symmetry_1
_geom_angle_site_symmetry_3
_geom_angle_publ_flag
Te03 Ba01 Te03 81.45(3) 1_545 . ?
Te03 Ba01 Te01 133.50(2) 1_545 7_556 ?
Te03 Ba01 Te01 80.93(2) . 7_556 ?
Te03 Ba01 Te01 80.93(2) 1_545 7_546 ?
Te03 Ba01 Te01 133.50(2) . 7_546 ?
Te01 Ba01 Te01 80.85(2) 7_556 7_546 ?
Te03 Ba01 Te02 138.111(16) 1_545 1_556 ?
Te03 Ba01 Te02 138.111(16) . 1_556 ?
Te01 Ba01 Te02 77.45(2) 7_556 1_556 ?
Te01 Ba01 Te02 77.45(2) 7_546 1_556 ?
Te03 Ba01 Te02 121.22(2) 1_545 7_556 ?
Te03 Ba01 Te02 71.70(2) . 7_556 ?
Te01 Ba01 Te02 92.97(2) 7_556 7_556 ?
Te01 Ba01 Te02 151.52(3) 7_546 7_556 ?
Te02 Ba01 Te02 74.07(2) 1_556 7_556 ?
Te03 Ba01 Te02 71.70(2) 1_545 7_546 ?
Te03 Ba01 Te02 121.22(2) . 7_546 ?
Te01 Ba01 Te02 151.52(3) 7_556 7_546 ?
Te01 Ba01 Te02 92.97(2) 7_546 7_546 ?
Te02 Ba01 Te02 74.07(2) 1_556 7_546 ?
Te02 Ba01 Te02 79.27(2) 7_556 7_546 ?
Te03 Ba01 Ba01 49.277(16) 1_545 1_545 ?
Te03 Ba01 Ba01 130.724(15) . 1_545 ?
Te01 Ba01 Ba01 130.423(12) 7_556 1_545 ?
Te01 Ba01 Ba01 49.577(12) 7_546 1_545 ?
Te02 Ba01 Ba01 90.0 1_556 1_545 ?
Te02 Ba01 Ba01 129.635(12) 7_556 1_545 ?
Te02 Ba01 Ba01 50.365(12) 7_546 1_545 ?
Te03 Ba01 Ba01 130.724(15) 1_545 1_565 ?
Te03 Ba01 Ba01 49.277(15) . 1_565 ?
Te01 Ba01 Ba01 49.577(12) 7_556 1_565 ?
Te01 Ba01 Ba01 130.423(12) 7_546 1_565 ?
Te02 Ba01 Ba01 90.0 1_556 1_565 ?
Te02 Ba01 Ba01 50.365(12) 7_556 1_565 ?
Te02 Ba01 Ba01 129.635(12) 7_546 1_565 ?
Ba01 Ba01 Ba01 180.0 1_545 1_565 ?
Te01 Pr01 Te01 180.0 5 . ?
Te01 Pr01 Te02 90.62(2) 5 7 ?
Te01 Pr01 Te02 89.38(2) . 7 ?
Te01 Pr01 Te02 89.38(2) 5 3_445 ?
Te01 Pr01 Te02 90.62(2) . 3_445 ?
Te02 Pr01 Te02 180.000(18) 7 3_445 ?
Te01 Pr01 Te02 89.38(2) 5 3_455 ?
Te01 Pr01 Te02 90.62(2) . 3_455 ?
Te02 Pr01 Te02 87.36(2) 7 3_455 ?
Te02 Pr01 Te02 92.64(2) 3_445 3_455 ?
Te01 Pr01 Te02 90.62(2) 5 7_545 ?
Te01 Pr01 Te02 89.38(2) . 7_545 ?
Te02 Pr01 Te02 92.64(2) 7 7_545 ?
Te02 Pr01 Te02 87.36(2) 3_445 7_545 ?
Te02 Pr01 Te02 180.000(18) 3_455 7_545 ?
Te03 Mn01 Te01 110.62(4) 3_545 3 ?
Te03 Mn01 Te01 110.62(4) 3_545 3_545 ?
Te01 Mn01 Te01 113.94(6) 3 3_545 ?
Te03 Mn01 Te02 99.56(5) 3_545 . ?
Te01 Mn01 Te02 110.60(4) 3 . ?
Te01 Mn01 Te02 110.60(4) 3_545 . ?
Mn01 Te01 Mn01 113.94(6) 3_445 3_455 ?
Mn01 Te01 Pr01 77.75(4) 3_445 . ?
Mn01 Te01 Pr01 77.75(4) 3_455 . ?
Mn01 Te01 Ba01 161.18(3) 3_445 7_556 ?
Mn01 Te01 Ba01 81.91(3) 3_455 7_556 ?
Pr01 Te01 Ba01 96.89(3) . 7_556 ?
Mn01 Te01 Ba01 81.91(3) 3_445 7_546 ?
Mn01 Te01 Ba01 161.18(3) 3_455 7_546 ?
Pr01 Te01 Ba01 96.89(3) . 7_546 ?
Ba01 Te01 Ba01 80.85(2) 7_556 7_546 ?
Mn01 Te02 Pr01 77.55(3) . 3 ?
Mn01 Te02 Pr01 77.55(3) . 3_545 ?
Pr01 Te02 Pr01 92.64(2) 3 3_545 ?
Mn01 Te02 Ba01 170.22(4) . 1_554 ?
Pr01 Te02 Ba01 95.79(2) 3 1_554 ?
Pr01 Te02 Ba01 95.79(2) 3_545 1_554 ?
Mn01 Te02 Ba01 81.48(3) . 7_556 ?
Pr01 Te02 Ba01 90.149(18) 3 7_556 ?
Pr01 Te02 Ba01 157.71(2) 3_545 7_556 ?
Ba01 Te02 Ba01 105.93(2) 1_554 7_556 ?
Mn01 Te02 Ba01 81.48(3) . 7_546 ?
Pr01 Te02 Ba01 157.71(2) 3 7_546 ?
Pr01 Te02 Ba01 90.149(19) 3_545 7_546 ?
Ba01 Te02 Ba01 105.93(2) 1_554 7_546 ?
Ba01 Te02 Ba01 79.27(2) 7_556 7_546 ?
Mn01 Te03 Mn01 180.0 7_556 3_455 ?
Mn01 Te03 Ba01 83.53(3) 7_556 . ?
Mn01 Te03 Ba01 96.47(3) 3_455 . ?
Mn01 Te03 Ba01 96.47(3) 7_556 5_556 ?
Mn01 Te03 Ba01 83.53(3) 3_455 5_556 ?
Ba01 Te03 Ba01 98.55(3) . 5_556 ?
Mn01 Te03 Ba01 83.53(3) 7_556 1_565 ?
Mn01 Te03 Ba01 96.47(3) 3_455 1_565 ?
Ba01 Te03 Ba01 81.45(3) . 1_565 ?
Ba01 Te03 Ba01 180.00(2) 5_556 1_565 ?
Mn01 Te03 Ba01 96.47(3) 7_556 5_566 ?
Mn01 Te03 Ba01 83.53(3) 3_455 5_566 ?
Ba01 Te03 Ba01 180.0 . 5_566 ?
Ba01 Te03 Ba01 81.45(3) 5_556 5_566 ?
Ba01 Te03 Ba01 98.55(3) 1_565 5_566 ?

loop_
_geom_bond_atom_site_label_1
_geom_bond_atom_site_label_2
_geom_bond_distance
_geom_bond_site_symmetry_2
_geom_bond_publ_flag
Ba01 Te03 3.5114(11) 1_545 ?
Ba01 Te03 3.5114(11) . ?
Ba01 Te01 3.5329(8) 7_556 ?
Ba01 Te01 3.5329(8) 7_546 ?
Ba01 Te02 3.5861(18) 1_556 ?
Ba01 Te02 3.5913(8) 7_556 ?
Ba01 Te02 3.5913(8) 7_546 ?
Ba01 Ba01 4.5817(9) 1_545 ?
Ba01 Ba01 4.5817(9) 1_565 ?
Pr01 Te01 3.1654(15) 5 ?
Pr01 Te01 3.1654(15) . ?
Pr01 Te02 3.1676(6) 7 ?
Pr01 Te02 3.1676(6) 3_445 ?
Pr01 Te02 3.1676(6) 3_455 ?
Pr01 Te02 3.1676(6) 7_545 ?
Mn01 Te03 2.7043(15) 3_545 ?
Mn01 Te01 2.7325(9) 3 ?
Mn01 Te01 2.7325(9) 3_545 ?
Mn01 Te02 2.744(2) . ?
